data_9009229
loop_
_publ_author_name
'Swanson, T. H.'
'Bailey, S. W.'

_publ_section_title
;
 Redetermination of the lepidolite-2M_1 structure
;
_journal_name_full 'Clays and Clay Minerals'
_journal_page_first 81
_journal_page_last 90
_journal_paper_doi 10.1346/CCMN.1981.0290201
_journal_volume 29
_journal_year 1981
_chemical_compound_source 'Bikupice, Czech Republic'
_chemical_formula_sum 'Al1.16 F1.52 Fe0.02 H0.48 K Li1.63 Mg0.12 O10.48 Si4'
_chemical_name_mineral Polylithionite
_space_group_IT_number 15
_symmetry_space_group_name_Hall '-C 2yc'
_symmetry_space_group_name_H-M 'C 1 2/c 1'
_cell_angle_alpha 90
_cell_angle_beta 95.41
_cell_angle_gamma 90
_cell_formula_units_Z 4
_cell_length_a 5.199
_cell_length_b 9.026
_cell_length_c 19.9690
_cell_volume 932.895
_database_code_amcsd 0012230
_exptl_crystal_density_diffrn 2.813
_cod_original_formula_sum 'K Li1.63 Fe.02 Mg.12 Al1.16 Si4 O10.48 (F1.52 H.48)'
_cod_database_code 9009229

loop_
_space_group_symop_operation_xyz
x,y,z
1/2+x,1/2+y,z
x,-y,1/2+z
1/2+x,1/2-y,1/2+z
-x,y,1/2-z
1/2-x,1/2+y,1/2-z
-x,-y,-z
1/2-x,1/2-y,-z

loop_
_atom_site_aniso_label
_atom_site_aniso_U_11
_atom_site_aniso_U_22
_atom_site_aniso_U_33
_atom_site_aniso_U_12
_atom_site_aniso_U_13
_atom_site_aniso_U_23
K 0.01656 0.02146 0.02763 0.00000 0.00104 0.00000
LiM1 0.01656 0.01857 0.03604 -0.00852 0.00730 -0.01000
Fe3+M1 0.00299 0.00702 0.01502 0.00024 0.00156 0.00182
MgM1 0.00299 0.00702 0.01502 0.00024 0.00156 0.00182
AlM2 0.00299 0.00702 0.01502 0.00024 0.00156 0.00182
LiM2 0.00299 0.00702 0.01502 0.00024 0.00156 0.00182
Si1 0.00366 0.00743 0.01502 -0.00213 0.00209 0.00045
Si2 0.00489 0.00660 0.01802 -0.00024 0.00156 0.00036
O1 0.01004 0.01733 0.02202 -0.00686 0.00156 0.00182
O2 0.00841 0.02105 0.02002 -0.00024 0.00104 0.00545
O3 0.01981 0.00991 0.02803 0.00308 0.00469 -0.00009
O4 0.00407 0.01857 0.02403 -0.00118 0.00052 0.00182
O5 0.01384 0.01733 0.02603 0.00308 0.00209 -0.00091
F 0.04709 0.03426 0.01602 0.02319 0.00104 0.00364
O-H 0.04709 0.03426 0.01602 0.02319 0.00104 0.00364

loop_
_atom_site_label
_atom_site_fract_x
_atom_site_fract_y
_atom_site_fract_z
_atom_site_occupancy
_atom_site_U_iso_or_equiv
_atom_site_type_symbol
_atom_site_attached_hydrogens
K 0.00000 0.08910 0.25000 1.00000 0.02204 K 0
LiM1 0.25000 0.75000 0.00000 0.93000 0.02394 Li 0
Fe3+M1 0.75690 0.58600 0.00000 0.01000 0.02394 Fe 0
MgM1 0.75690 0.58600 0.00000 0.06000 0.02394 Mg 0
AlM2 0.75690 0.58600 0.00000 0.58000 0.00836 Al 0
LiM2 0.75690 0.58600 0.00000 0.35000 0.00836 Li 0
Si1 0.46200 0.92300 0.13420 1.00000 0.00874 Si 0
Si2 0.95720 0.75500 0.13420 1.00000 0.00988 Si 0
O1 0.44330 0.92620 0.05290 1.00000 0.01659 O 0
O2 0.91730 0.75270 0.05290 1.00000 0.01659 O 0
O3 0.93980 0.58820 0.16670 1.00000 0.01938 O 0
O4 0.23580 0.82300 0.16310 1.00000 0.01570 O 0
O5 0.73620 0.85420 0.16620 1.00000 0.01925 O 0
F 0.44540 0.57200 0.04970 0.76000 0.03268 F 0
O-H 0.44540 0.57200 0.04970 0.24000 0.03268 O 1

loop_
_cod_changelog_entry_id
_cod_changelog_entry_author
_cod_changelog_entry_date
_cod_changelog_entry_text
1
;cod-tools version 3.8.0
Id: cif_guess_AMCSD_atom_types 9574 2023-05-10 09:00:05Z saulius
;
2023-05-10T18:51:29+03:00
;Derived atom types and hydrogen counts
from atom names that follow the AMCSD naming convention
(Wat == water, O-H == hydroxyl).
;
2
;cod-tools version 3.10.1
Id: cif_fix_AMCSD_aniso_labels 10200 2024-08-01 14:09:44Z saulius
;
2024-08-02T12:21:13+03:00
;Changed the following '_atom_site_aniso_label' values:
'OH' -> 'O-H'
;

loop_
_cod_related_entry_id
_cod_related_entry_database
_cod_related_entry_code
1 AMCSD 0012230
